data_4333697
loop_
_publ_author_name
'Peter O. Atolagbe'
'Krista N. Taylor'
'Samantha E. Wood'
'Arnold L. Rheingold'
'Lenora K. Harper'
'Craig A. Bayse'
'Tim J. Brunker'

_publ_section_title
;
 Ruthenium(II) Dichloride Complexes of Chiral, Tetradentate Aminosulfoxide
 Ligands: Stereoisomerism and Redox-Induced Linkage Isomerism
;
_journal_name_full 'Inorganic Chemistry'
_journal_page_first 1170
_journal_page_last 1172
_journal_paper_doi 10.1021/ic302188y
_journal_volume 52
_journal_year 2013
_chemical_formula_sum 'C22 H32 Cl2 N2 O2 Ru S2'
_chemical_formula_weight 592.59
_chemical_name_systematic
; 
 ? 
;
_space_group_IT_number 19
_symmetry_cell_setting orthorhombic
_symmetry_space_group_name_Hall 'P 2ac 2ab'
_symmetry_space_group_name_H-M 'P 21 21 21'
_atom_sites_solution_hydrogens geom
_atom_sites_solution_primary direct
_atom_sites_solution_secondary difmap
_audit_creation_method SHELXL-97
_cell_angle_alpha 90.00
_cell_angle_beta 90.00
_cell_angle_gamma 90.00
_cell_formula_units_Z 4
_cell_length_a 12.7705(6)
_cell_length_b 12.8827(7)
_cell_length_c 14.5232(7)
_cell_measurement_reflns_used 4777
_cell_measurement_temperature 100(2)
_cell_measurement_theta_max 25.42
_cell_measurement_theta_min 2.65
_cell_volume 2389.3(2)
_computing_cell_refinement 'Bruker SAINT'
_computing_data_collection 'Bruker APEX2'
_computing_data_reduction 'Bruker SAINT'
_computing_molecular_graphics 'Bruker SHELXTL'
_computing_publication_material 'Bruker SHELXTL'
_computing_structure_refinement 'SHELXL-97 (Sheldrick, 1997)'
_computing_structure_solution 'SHELXS-97 (Sheldrick, 1990)'
_diffrn_ambient_temperature 100(2)
_diffrn_measured_fraction_theta_full 0.999
_diffrn_measured_fraction_theta_max 0.999
_diffrn_measurement_device_type 'Bruker APEX-II CCD'
_diffrn_measurement_method '\f and \w scans'
_diffrn_radiation_monochromator graphite
_diffrn_radiation_source 'fine-focus sealed tube'
_diffrn_radiation_type MoK\a
_diffrn_radiation_wavelength 0.71073
_diffrn_reflns_av_R_equivalents 0.0340
_diffrn_reflns_av_sigmaI/netI 0.0462
_diffrn_reflns_limit_h_max 15
_diffrn_reflns_limit_h_min -11
_diffrn_reflns_limit_k_max 14
_diffrn_reflns_limit_k_min -15
_diffrn_reflns_limit_l_max 17
_diffrn_reflns_limit_l_min -17
_diffrn_reflns_number 10552
_diffrn_reflns_theta_full 25.00
_diffrn_reflns_theta_max 25.42
_diffrn_reflns_theta_min 2.11
_exptl_absorpt_coefficient_mu 1.078
_exptl_absorpt_correction_T_max 0.9187
_exptl_absorpt_correction_T_min 0.7243
_exptl_absorpt_correction_type multi-scan
_exptl_absorpt_process_details sadabs
_exptl_crystal_colour orange
_exptl_crystal_density_diffrn 1.647
_exptl_crystal_description rod
_exptl_crystal_F_000 1216
_exptl_crystal_size_max 0.32
_exptl_crystal_size_mid 0.12
_exptl_crystal_size_min 0.08
_refine_diff_density_max 1.057
_refine_diff_density_min -0.547
_refine_diff_density_rms 0.092
_refine_ls_abs_structure_details 'Flack H D (1983), Acta Cryst. A39, 876-881'
_refine_ls_abs_structure_Flack 0.00(4)
_refine_ls_extinction_method none
_refine_ls_goodness_of_fit_ref 1.107
_refine_ls_hydrogen_treatment constr
_refine_ls_matrix_type full
_refine_ls_number_parameters 284
_refine_ls_number_reflns 4387
_refine_ls_number_restraints 0
_refine_ls_restrained_S_all 1.107
_refine_ls_R_factor_all 0.0388
_refine_ls_R_factor_gt 0.0357
_refine_ls_shift/su_max 0.003
_refine_ls_shift/su_mean 0.000
_refine_ls_structure_factor_coef Fsqd
_refine_ls_weighting_details 'calc w=1/[\s^2^(Fo^2^)+(0.0242P)^2^+4.1626P] where P=(Fo^2^+2Fc^2^)/3'
_refine_ls_weighting_scheme calc
_refine_ls_wR_factor_gt 0.0796
_refine_ls_wR_factor_ref 0.0811
_reflns_number_gt 4135
_reflns_number_total 4387
_reflns_threshold_expression >2sigma(I)
_cod_data_source_file ic302188y_si_002_2.cif
_cod_data_source_block towson11
_cod_database_code 4333697

loop_
_symmetry_equiv_pos_as_xyz
'x, y, z'
'x+1/2, -y+1/2, -z'
'-x, y+1/2, -z+1/2'
'-x+1/2, -y, z+1/2'

loop_
_atom_site_label
_atom_site_type_symbol
_atom_site_fract_x
_atom_site_fract_y
_atom_site_fract_z
_atom_site_U_iso_or_equiv
_atom_site_adp_type
_atom_site_occupancy
_atom_site_symmetry_multiplicity
_atom_site_calc_flag
_atom_site_refinement_flags
Ru1 Ru 0.30966(3) 0.56171(3) 0.86304(2) 0.01520(10) Uani 1 1 d .
Cl1 Cl 0.26696(9) 0.42578(10) 0.75298(8) 0.0197(2) Uani 1 1 d .
Cl2 Cl 0.18230(10) 0.50743(9) 0.97652(8) 0.0198(3) Uani 1 1 d .
S1 S 0.43075(9) 0.45552(9) 0.93019(8) 0.0177(3) Uani 1 1 d .
S2 S 0.18900(10) 0.66957(9) 0.79922(8) 0.0169(2) Uani 1 1 d .
O1 O 0.1774(3) 0.7789(2) 0.8321(2) 0.0224(8) Uani 1 1 d .
O2 O 0.5397(2) 0.4480(3) 0.8948(2) 0.0247(8) Uani 1 1 d .
N1 N 0.3792(3) 0.6756(3) 0.9576(3) 0.0218(10) Uani 1 1 d .
N2 N 0.4114(3) 0.6368(3) 0.7619(3) 0.0186(9) Uani 1 1 d .
C1 C 0.4390(4) 0.5169(4) 1.0408(3) 0.0210(11) Uani 1 1 d .
H1B H 0.3720 0.5108 1.0747 0.025 Uiso 1 1 calc R
H1C H 0.4957 0.4859 1.0783 0.025 Uiso 1 1 calc R
C2 C 0.4629(4) 0.6290(4) 1.0180(4) 0.0271(13) Uani 1 1 d .
H2B H 0.4681 0.6695 1.0758 0.032 Uiso 1 1 calc R
H2C H 0.5312 0.6332 0.9861 0.032 Uiso 1 1 calc R
C3 C 0.4305(4) 0.7536(4) 0.8961(4) 0.0242(12) Uani 1 1 d .
H3A H 0.4813 0.7953 0.9320 0.029 Uiso 1 1 calc R
H3B H 0.3770 0.8013 0.8707 0.029 Uiso 1 1 calc R
C4 C 0.4864(4) 0.6992(4) 0.8183(4) 0.0232(12) Uani 1 1 d .
H4A H 0.5212 0.7513 0.7787 0.028 Uiso 1 1 calc R
H4B H 0.5411 0.6530 0.8439 0.028 Uiso 1 1 calc R
C5 C 0.3528(4) 0.7107(4) 0.6979(4) 0.0245(12) Uani 1 1 d .
H5A H 0.3536 0.7815 0.7246 0.029 Uiso 1 1 calc R
H5B H 0.3889 0.7134 0.6376 0.029 Uiso 1 1 calc R
C6 C 0.2416(4) 0.6766(4) 0.6840(3) 0.0214(11) Uani 1 1 d .
H6A H 0.2387 0.6080 0.6534 0.026 Uiso 1 1 calc R
H6B H 0.2024 0.7275 0.6464 0.026 Uiso 1 1 calc R
C7 C 0.0571(4) 0.6250(4) 0.7793(3) 0.0197(12) Uani 1 1 d .
C8 C 0.0310(4) 0.5216(4) 0.7812(3) 0.0207(11) Uani 1 1 d .
H8A H 0.0827 0.4702 0.7928 0.025 Uiso 1 1 calc R
C9 C -0.0736(4) 0.4934(4) 0.7658(3) 0.0239(12) Uani 1 1 d .
H9A H -0.0924 0.4221 0.7671 0.029 Uiso 1 1 calc R
C10 C -0.1496(4) 0.5670(5) 0.7486(3) 0.0216(10) Uani 1 1 d .
C11 C -0.1202(4) 0.6697(4) 0.7461(4) 0.0247(12) Uani 1 1 d .
H11A H -0.1716 0.7213 0.7341 0.030 Uiso 1 1 calc R
C12 C -0.0174(4) 0.6997(4) 0.7608(4) 0.0209(11) Uani 1 1 d .
H12A H 0.0016 0.7709 0.7580 0.025 Uiso 1 1 calc R
C13 C -0.2621(4) 0.5334(4) 0.7382(4) 0.0276(13) Uani 1 1 d .
H13A H -0.3037 0.5912 0.7139 0.041 Uiso 1 1 calc R
H13B H -0.2899 0.5126 0.7983 0.041 Uiso 1 1 calc R
H13C H -0.2660 0.4746 0.6955 0.041 Uiso 1 1 calc R
C14 C 0.4696(3) 0.5630(5) 0.7023(3) 0.0222(10) Uani 1 1 d .
H14A H 0.5154 0.6018 0.6605 0.033 Uiso 1 1 calc R
H14B H 0.4198 0.5217 0.6663 0.033 Uiso 1 1 calc R
H14C H 0.5120 0.5167 0.7408 0.033 Uiso 1 1 calc R
C15 C 0.3022(5) 0.7282(4) 1.0183(3) 0.0240(11) Uani 1 1 d .
H15A H 0.3381 0.7807 1.0555 0.036 Uiso 1 1 calc R
H15B H 0.2693 0.6770 1.0588 0.036 Uiso 1 1 calc R
H15C H 0.2484 0.7618 0.9804 0.036 Uiso 1 1 calc R
C16 C 0.3948(4) 0.3255(4) 0.9619(3) 0.0190(11) Uani 1 1 d .
C17 C 0.4726(4) 0.2656(4) 1.0039(3) 0.0208(12) Uani 1 1 d .
H17A H 0.5389 0.2952 1.0180 0.025 Uiso 1 1 calc R
C18 C 0.4522(4) 0.1633(4) 1.0246(3) 0.0249(12) Uani 1 1 d .
H18A H 0.5043 0.1230 1.0547 0.030 Uiso 1 1 calc R
C19 C 0.3566(4) 0.1179(4) 1.0022(3) 0.0210(12) Uani 1 1 d .
C20 C 0.3369(5) 0.0030(4) 1.0158(4) 0.0309(14) Uani 1 1 d .
H20A H 0.2758 -0.0066 1.0559 0.046 Uiso 1 1 calc R
H20B H 0.3984 -0.0290 1.0444 0.046 Uiso 1 1 calc R
H20C H 0.3236 -0.0297 0.9560 0.046 Uiso 1 1 calc R
C21 C 0.2790(4) 0.1800(4) 0.9638(3) 0.0231(11) Uani 1 1 d .
H21A H 0.2118 0.1509 0.9526 0.028 Uiso 1 1 calc R
C22 C 0.2968(4) 0.2835(4) 0.9413(3) 0.0207(11) Uani 1 1 d .
H22A H 0.2439 0.3243 0.9129 0.025 Uiso 1 1 calc R

loop_
_atom_site_aniso_label
_atom_site_aniso_U_11
_atom_site_aniso_U_22
_atom_site_aniso_U_33
_atom_site_aniso_U_23
_atom_site_aniso_U_13
_atom_site_aniso_U_12
Ru1 0.01514(17) 0.01676(18) 0.01369(17) 0.00051(16) -0.00049(16) -0.00099(18)
Cl1 0.0195(5) 0.0226(6) 0.0170(5) -0.0013(5) -0.0017(5) -0.0004(5)
Cl2 0.0206(6) 0.0217(6) 0.0170(5) 0.0012(4) 0.0018(5) -0.0035(6)
S1 0.0175(6) 0.0194(7) 0.0164(6) -0.0003(5) -0.0022(5) -0.0009(5)
S2 0.0169(6) 0.0179(6) 0.0160(5) 0.0012(5) 0.0000(6) 0.0014(6)
O1 0.021(2) 0.0178(17) 0.0281(18) 0.0011(14) -0.0022(16) -0.0011(16)
O2 0.0169(17) 0.031(2) 0.0262(18) 0.0044(17) 0.0000(14) -0.0009(17)
N1 0.027(2) 0.018(2) 0.021(2) -0.0026(19) -0.0021(19) -0.0026(19)
N2 0.018(2) 0.023(2) 0.015(2) 0.0006(18) -0.0018(18) -0.0008(18)
C1 0.025(3) 0.026(3) 0.011(2) 0.004(2) -0.005(2) 0.000(2)
C2 0.026(3) 0.024(3) 0.031(3) 0.001(2) -0.006(3) -0.005(2)
C3 0.025(3) 0.022(3) 0.026(3) -0.001(2) -0.005(2) -0.009(2)
C4 0.020(3) 0.025(3) 0.025(3) 0.003(2) -0.003(2) -0.011(2)
C5 0.025(3) 0.023(3) 0.025(3) 0.004(2) 0.000(2) -0.004(2)
C6 0.020(3) 0.029(3) 0.015(2) 0.007(2) -0.001(2) 0.001(2)
C7 0.015(3) 0.029(3) 0.015(3) -0.002(2) 0.000(2) -0.001(2)
C8 0.017(3) 0.025(3) 0.020(3) 0.005(2) -0.004(2) 0.004(2)
C9 0.026(3) 0.023(3) 0.024(3) 0.007(2) -0.003(2) -0.005(2)
C10 0.020(2) 0.030(3) 0.015(2) -0.002(3) 0.0008(19) -0.001(2)
C11 0.024(3) 0.026(3) 0.024(3) 0.001(2) 0.000(2) 0.008(2)
C12 0.029(3) 0.016(3) 0.018(3) -0.005(2) -0.004(2) 0.002(2)
C13 0.020(3) 0.036(3) 0.027(3) 0.007(2) 0.000(2) -0.001(2)
C14 0.015(2) 0.033(3) 0.018(2) 0.004(3) 0.0034(19) 0.000(3)
C15 0.028(3) 0.026(3) 0.018(2) -0.007(2) -0.002(3) 0.003(3)
C16 0.023(3) 0.020(3) 0.014(2) -0.002(2) 0.001(2) 0.002(2)
C17 0.019(3) 0.028(3) 0.015(2) -0.002(2) 0.000(2) 0.004(2)
C18 0.028(3) 0.032(3) 0.015(2) 0.005(2) 0.004(2) 0.011(2)
C19 0.036(3) 0.017(3) 0.010(2) -0.002(2) 0.002(2) 0.004(2)
C20 0.045(4) 0.023(3) 0.024(3) 0.000(2) 0.001(3) 0.003(3)
C21 0.025(3) 0.024(3) 0.020(2) -0.002(2) 0.002(2) 0.000(2)
C22 0.021(3) 0.024(3) 0.017(2) -0.010(2) -0.005(2) 0.006(2)

loop_
_atom_type_symbol
_atom_type_description
_atom_type_scat_dispersion_real
_atom_type_scat_dispersion_imag
_atom_type_scat_source
C C 0.0033 0.0016 'International Tables Vol C Tables 4.2.6.8 and 6.1.1.4'
H H 0.0000 0.0000 'International Tables Vol C Tables 4.2.6.8 and 6.1.1.4'
N N 0.0061 0.0033 'International Tables Vol C Tables 4.2.6.8 and 6.1.1.4'
O O 0.0106 0.0060 'International Tables Vol C Tables 4.2.6.8 and 6.1.1.4'
S S 0.1246 0.1234 'International Tables Vol C Tables 4.2.6.8 and 6.1.1.4'
Cl Cl 0.1484 0.1585 'International Tables Vol C Tables 4.2.6.8 and 6.1.1.4'
Ru Ru -1.2594 0.8363 'International Tables Vol C Tables 4.2.6.8 and 6.1.1.4'

loop_
_geom_angle_atom_site_label_1
_geom_angle_atom_site_label_2
_geom_angle_atom_site_label_3
_geom_angle
N2 Ru1 N1 83.36(15)
N2 Ru1 S2 81.86(11)
N1 Ru1 S2 96.93(12)
N2 Ru1 S1 98.60(11)
N1 Ru1 S1 81.92(12)
S2 Ru1 S1 178.69(5)
N2 Ru1 Cl2 170.11(11)
N1 Ru1 Cl2 92.22(12)
S2 Ru1 Cl2 89.93(5)
S1 Ru1 Cl2 89.49(4)
N2 Ru1 Cl1 90.60(11)
N1 Ru1 Cl1 169.10(12)
S2 Ru1 Cl1 91.16(4)
S1 Ru1 Cl1 90.07(4)
Cl2 Ru1 Cl1 95.10(4)
O2 S1 C1 106.5(2)
O2 S1 C16 105.5(2)
C1 S1 C16 101.3(2)
O2 S1 Ru1 121.66(15)
C1 S1 Ru1 99.11(17)
C16 S1 Ru1 119.67(17)
O1 S2 C7 105.0(2)
O1 S2 C6 106.6(2)
C7 S2 C6 102.4(2)
O1 S2 Ru1 120.88(15)
C7 S2 Ru1 120.28(17)
C6 S2 Ru1 99.00(17)
C15 N1 C3 109.7(4)
C15 N1 C2 107.9(4)
C3 N1 C2 107.7(4)
C15 N1 Ru1 114.1(3)
C3 N1 Ru1 104.6(3)
C2 N1 Ru1 112.6(3)
C14 N2 C4 110.1(4)
C14 N2 C5 106.8(4)
C4 N2 C5 108.2(4)
C14 N2 Ru1 113.9(3)
C4 N2 Ru1 104.5(3)
C5 N2 Ru1 113.2(3)
C2 C1 S1 103.7(4)
N1 C2 C1 111.4(4)
N1 C3 C4 110.0(4)
N2 C4 C3 110.9(4)
C6 C5 N2 111.3(4)
C5 C6 S2 104.0(3)
C8 C7 C12 120.8(5)
C8 C7 S2 122.2(4)
C12 C7 S2 117.0(4)
C7 C8 C9 118.7(5)
C10 C9 C8 121.4(5)
C11 C10 C9 118.3(5)
C11 C10 C13 122.3(5)
C9 C10 C13 119.4(5)
C10 C11 C12 121.5(5)
C7 C12 C11 119.3(5)
C22 C16 C17 121.1(5)
C22 C16 S1 122.4(4)
C17 C16 S1 116.4(4)
C18 C17 C16 119.3(5)
C17 C18 C19 121.2(5)
C21 C19 C18 118.4(5)
C21 C19 C20 119.7(5)
C18 C19 C20 121.8(5)
C19 C21 C22 121.9(5)
C21 C22 C16 117.9(5)

loop_
_geom_bond_atom_site_label_1
_geom_bond_atom_site_label_2
_geom_bond_distance
Ru1 N2 2.186(4)
Ru1 N1 2.198(4)
Ru1 S2 2.2726(13)
Ru1 S1 2.2834(13)
Ru1 Cl2 2.4189(12)
Ru1 Cl1 2.4328(12)
S1 O2 1.486(3)
S1 C1 1.794(5)
S1 C16 1.797(5)
S2 O1 1.494(3)
S2 C7 1.803(5)
S2 C6 1.805(5)
N1 C15 1.484(6)
N1 C3 1.497(6)
N1 C2 1.507(7)
N2 C14 1.486(6)
N2 C4 1.496(6)
N2 C5 1.527(6)
C1 C2 1.513(7)
C3 C4 1.509(7)
C5 C6 1.501(7)
C7 C8 1.374(7)
C7 C12 1.380(7)
C8 C9 1.402(7)
C9 C10 1.381(7)
C10 C11 1.376(8)
C10 C13 1.508(7)
C11 C12 1.385(7)
C16 C22 1.396(7)
C16 C17 1.398(7)
C17 C18 1.376(7)
C18 C19 1.393(8)
C19 C21 1.391(7)
C19 C20 1.514(7)
C21 C22 1.392(7)
